data_7049898
loop_
_publ_author_name
'Frogley, Benjamin J.'
'Genet, Tobias L.'
'Hill, Anthony F.'
'Onn, Chee S.'

_publ_section_title
;
 Alkynylselenolatoalkylidynes (L<sub>n</sub>M[triple bond, length as
 m-dash]C-Se-C[triple bond, length as m-dash]CR) as building blocks for
 mixed metal/main-group extended frameworks.
;
_journal_issue 22
_journal_name_full 'Dalton transactions (Cambridge, England : 2003)'
_journal_page_first 7632
_journal_page_last 7643
_journal_paper_doi 10.1039/c9dt01504c
_journal_volume 48
_journal_year 2019
_chemical_formula_moiety 'C27 H29 B N6 O2 Se W'
_chemical_formula_sum 'C27 H29 B N6 O2 Se W'
_chemical_formula_weight 743.18
_space_group_crystal_system monoclinic
_space_group_IT_number 14
_space_group_name_Hall '-P 2yn'
_space_group_name_H-M_alt 'P 1 21/n 1'
_symmetry_space_group_name_Hall '-P 2yn'
_symmetry_space_group_name_H-M 'P 1 21/n 1'
_atom_sites_solution_hydrogens geom
_audit_creation_method SHELXL-2014/7
_audit_update_record
;
2019-04-02 deposited with the CCDC.    2019-04-29 downloaded from the CCDC.
;
_cell_angle_alpha 90
_cell_angle_beta 101.803(6)
_cell_angle_gamma 90
_cell_formula_units_Z 4
_cell_length_a 10.0844(7)
_cell_length_b 13.1954(16)
_cell_length_c 21.8026(14)
_cell_measurement_reflns_used 2746
_cell_measurement_temperature 150.0(1)
_cell_measurement_theta_max 25.1800
_cell_measurement_theta_min 4.1030
_cell_volume 2839.9(4)
_computing_cell_refinement 'CrysAlisPro 1.171.39.46 (Rigaku OD, 2018)'
_computing_data_collection 'CrysAlisPro 1.171.39.46 (Rigaku OD, 2018)'
_computing_data_reduction 'CrysAlisPro 1.171.39.46 (Rigaku OD, 2018)'
_computing_structure_refinement 'SHELXL-2014/7 (Sheldrick, 2014)'
_computing_structure_solution 'SHELXT-2014/7 (Sheldrick, 2014)'
_diffrn_ambient_temperature 150.0(1)
_diffrn_detector_area_resol_mean 8.1297
_diffrn_measured_fraction_theta_full 0.997
_diffrn_measured_fraction_theta_max 0.997
_diffrn_measurement_device_type 'SuperNova, Dual, Cu at home/near, EosS2'
_diffrn_measurement_method '\w scans'
_diffrn_radiation_type MoK\a
_diffrn_radiation_wavelength 0.71073
_diffrn_reflns_av_R_equivalents 0.0926
_diffrn_reflns_av_unetI/netI 0.1069
_diffrn_reflns_Laue_measured_fraction_full 0.997
_diffrn_reflns_Laue_measured_fraction_max 0.997
_diffrn_reflns_limit_h_max 11
_diffrn_reflns_limit_h_min -12
_diffrn_reflns_limit_k_max 15
_diffrn_reflns_limit_k_min -15
_diffrn_reflns_limit_l_max 22
_diffrn_reflns_limit_l_min -25
_diffrn_reflns_number 16511
_diffrn_reflns_point_group_measured_fraction_full 0.997
_diffrn_reflns_point_group_measured_fraction_max 0.997
_diffrn_reflns_theta_full 25.026
_diffrn_reflns_theta_max 25.026
_diffrn_reflns_theta_min 3.450
_diffrn_source 'micro-focus sealed X-ray tube'
_exptl_absorpt_coefficient_mu 5.384
_exptl_absorpt_correction_T_max 1.00000
_exptl_absorpt_correction_T_min 0.26659
_exptl_absorpt_correction_type multi-scan
_exptl_absorpt_process_details
;
CrysAlisPro 1.171.39.46 (Rigaku Oxford Diffraction, 2018)
Empirical absorption correction using spherical harmonics,
 implemented in SCALE3 ABSPACK scaling algorithm.
;
_exptl_crystal_colour orange
_exptl_crystal_density_diffrn 1.738
_exptl_crystal_description needle
_exptl_crystal_F_000 1448
_exptl_crystal_size_max 0.143
_exptl_crystal_size_mid 0.064
_exptl_crystal_size_min 0.050
_refine_diff_density_max 1.461
_refine_diff_density_min -1.132
_refine_diff_density_rms 0.179
_refine_ls_extinction_method none
_refine_ls_goodness_of_fit_ref 1.038
_refine_ls_hydrogen_treatment constr
_refine_ls_matrix_type full
_refine_ls_number_parameters 350
_refine_ls_number_reflns 4994
_refine_ls_number_restraints 0
_refine_ls_restrained_S_all 1.038
_refine_ls_R_factor_all 0.0958
_refine_ls_R_factor_gt 0.0604
_refine_ls_shift/su_max 0.001
_refine_ls_shift/su_mean 0.000
_refine_ls_structure_factor_coef Fsqd
_refine_ls_weighting_details 'w=1/[\s^2^(Fo^2^)+(0.0419P)^2^] where P=(Fo^2^+2Fc^2^)/3'
_refine_ls_weighting_scheme calc
_refine_ls_wR_factor_gt 0.1059
_refine_ls_wR_factor_ref 0.1190
_reflns_Friedel_coverage 0.000
_reflns_number_gt 3552
_reflns_number_total 4994
_reflns_threshold_expression 'I > 2\s(I)'
_cod_data_source_file c9dt01504c2.cif
_cod_data_source_block Compound_7
_cod_depositor_comments 'Adding full bibliography for 7049895--7049899.cif.'
_cod_database_code 7049898
_shelx_shelxl_version_number 2014/7
_shelx_space_group_comment
;
The symmetry employed for this shelxl refinement is uniquely defined
by the following loop, which should always be used as a source of
symmetry information in preference to the above space-group names.
They are only intended as comments.
;
_shelx_estimated_absorpt_t_min 0.513
_shelx_estimated_absorpt_t_max 0.775

loop_
_space_group_symop_operation_xyz
'x, y, z'
'-x+1/2, y+1/2, -z+1/2'
'-x, -y, -z'
'x-1/2, -y-1/2, z-1/2'

loop_
_atom_site_label
_atom_site_type_symbol
_atom_site_fract_x
_atom_site_fract_y
_atom_site_fract_z
_atom_site_U_iso_or_equiv
_atom_site_adp_type
_atom_site_occupancy
_atom_site_site_symmetry_order
_atom_site_calc_flag
_atom_site_refinement_flags_posn
_atom_site_refinement_flags_adp
W1 W 0.64039(3) 0.69959(4) 0.42657(2) 0.02682(15) Uani 1 1 d . .
Se1 Se 0.88069(11) 0.48780(11) 0.43059(5) 0.0486(4) Uani 1 1 d . .
N5 N 0.7600(7) 0.8393(7) 0.4216(3) 0.026(2) Uani 1 1 d . .
N3 N 0.5507(7) 0.7372(7) 0.3271(3) 0.025(2) Uani 1 1 d . .
N4 N 0.5241(7) 0.8351(6) 0.3089(3) 0.0228(19) Uani 1 1 d . .
O2 O 0.4459(7) 0.5079(7) 0.4309(3) 0.046(2) Uani 1 1 d . .
N1 N 0.4865(7) 0.8168(7) 0.4432(3) 0.028(2) Uani 1 1 d . .
C3 C 0.7052(9) 0.6819(9) 0.5194(4) 0.034(3) Uani 1 1 d . .
O1 O 0.7436(7) 0.6712(7) 0.5717(3) 0.054(2) Uani 1 1 d . .
N6 N 0.7061(7) 0.9212(7) 0.3869(3) 0.030(2) Uani 1 1 d . .
N2 N 0.4695(6) 0.9042(7) 0.4084(3) 0.026(2) Uani 1 1 d . .
C2 C 0.5173(10) 0.5810(10) 0.4298(4) 0.036(3) Uani 1 1 d . .
C1 C 0.7604(9) 0.5984(9) 0.4213(4) 0.033(3) Uani 1 1 d . .
C11 C 0.5266(10) 0.5681(9) 0.2770(4) 0.039(3) Uani 1 1 d . .
H11A H 0.6160 0.5500 0.2990 0.058 Uiso 1 1 calc R U
H11B H 0.5117 0.5420 0.2351 0.058 Uiso 1 1 calc R U
H11C H 0.4608 0.5399 0.2984 0.058 Uiso 1 1 calc R U
C14 C 0.4694(8) 0.8381(9) 0.2468(4) 0.027(3) Uani 1 1 d . .
C19 C 0.8016(9) 0.9914(8) 0.3867(4) 0.028(2) Uani 1 1 d . .
C17 C 0.8925(8) 0.8615(10) 0.4432(4) 0.035(3) Uani 1 1 d . .
C20 C 0.7706(10) 1.0889(9) 0.3511(4) 0.039(3) Uani 1 1 d . .
H20A H 0.7506 1.0750 0.3070 0.059 Uiso 1 1 calc R U
H20B H 0.8475 1.1332 0.3609 0.059 Uiso 1 1 calc R U
H20C H 0.6938 1.1208 0.3627 0.059 Uiso 1 1 calc R U
C5 C 0.7025(10) 0.3582(8) 0.3310(4) 0.032(3) Uani 1 1 d . .
C15 C 0.4296(10) 0.9364(9) 0.2136(4) 0.040(3) Uani 1 1 d . .
H15A H 0.3611 0.9688 0.2315 0.060 Uiso 1 1 calc R U
H15B H 0.3946 0.9234 0.1700 0.060 Uiso 1 1 calc R U
H15C H 0.5074 0.9797 0.2181 0.060 Uiso 1 1 calc R U
C6 C 0.3868(10) 0.7396(10) 0.5275(5) 0.047(3) Uani 1 1 d . .
H6A H 0.3473 0.6817 0.5041 0.071 Uiso 1 1 calc R U
H6B H 0.3294 0.7613 0.5551 0.071 Uiso 1 1 calc R U
H6C H 0.4744 0.7219 0.5517 0.071 Uiso 1 1 calc R U
C12 C 0.5133(8) 0.6799(9) 0.2750(4) 0.029(3) Uani 1 1 d . .
C22 C 0.6432(9) 0.2708(9) 0.2311(4) 0.037(3) Uani 1 1 d . .
H22 H 0.7323 0.2767 0.2262 0.044 Uiso 1 1 calc R U
C23 C 0.5486(9) 0.2233(9) 0.1855(4) 0.040(3) Uani 1 1 d . .
H23 H 0.5755 0.1965 0.1505 0.048 Uiso 1 1 calc R U
C8 C 0.3324(9) 0.9133(10) 0.4743(4) 0.038(3) Uani 1 1 d . .
H8 H 0.2678 0.9361 0.4960 0.045 Uiso 1 1 calc R U
C16 C 0.9856(9) 0.7891(9) 0.4859(5) 0.042(3) Uani 1 1 d . .
H16A H 0.9475 0.7735 0.5217 0.062 Uiso 1 1 calc R U
H16B H 1.0728 0.8201 0.4995 0.062 Uiso 1 1 calc R U
H16C H 0.9954 0.7278 0.4635 0.062 Uiso 1 1 calc R U
C18 C 0.9202(9) 0.9560(9) 0.4224(5) 0.037(3) Uani 1 1 d . .
H18 H 1.0033 0.9892 0.4308 0.045 Uiso 1 1 calc R U
C24 C 0.4158(10) 0.2148(9) 0.1906(5) 0.042(3) Uani 1 1 d . .
C21 C 0.6063(9) 0.3095(9) 0.2837(4) 0.035(3) Uani 1 1 d . .
C9 C 0.3759(9) 0.9640(9) 0.4271(4) 0.033(3) Uani 1 1 d . .
C13 C 0.4634(8) 0.7431(9) 0.2245(4) 0.029(3) Uani 1 1 d . .
H13 H 0.4318 0.7233 0.1832 0.035 Uiso 1 1 calc R U
C27 C 0.3115(10) 0.1669(11) 0.1394(5) 0.062(4) Uani 1 1 d . .
H27A H 0.2566 0.2189 0.1160 0.093 Uiso 1 1 calc R U
H27B H 0.2551 0.1223 0.1577 0.093 Uiso 1 1 calc R U
H27C H 0.3562 0.1290 0.1120 0.093 Uiso 1 1 calc R U
B1 B 0.5546(10) 0.9211(10) 0.3572(4) 0.027(3) Uani 1 1 d . .
H1 H 0.5298 0.9862 0.3364 0.032 Uiso 1 1 calc R U
C4 C 0.7777(10) 0.4056(10) 0.3709(5) 0.046(3) Uani 1 1 d . .
C7 C 0.4012(9) 0.8226(9) 0.4840(4) 0.034(3) Uani 1 1 d . .
C26 C 0.4726(9) 0.2995(9) 0.2894(5) 0.041(3) Uani 1 1 d . .
H26 H 0.4458 0.3245 0.3249 0.049 Uiso 1 1 calc R U
C25 C 0.3803(10) 0.2538(9) 0.2438(5) 0.041(3) Uani 1 1 d . .
H25 H 0.2910 0.2485 0.2485 0.050 Uiso 1 1 calc R U
C10 C 0.3345(10) 1.0633(9) 0.3981(5) 0.044(3) Uani 1 1 d . .
H10A H 0.4136 1.1033 0.3971 0.066 Uiso 1 1 calc R U
H10B H 0.2789 1.0979 0.4223 0.066 Uiso 1 1 calc R U
H10C H 0.2842 1.0533 0.3562 0.066 Uiso 1 1 calc R U

loop_
_atom_site_aniso_label
_atom_site_aniso_U_11
_atom_site_aniso_U_22
_atom_site_aniso_U_33
_atom_site_aniso_U_23
_atom_site_aniso_U_13
_atom_site_aniso_U_12
W1 0.0259(2) 0.0292(3) 0.0236(2) 0.0014(2) 0.00086(14) -0.0034(2)
Se1 0.0439(6) 0.0464(10) 0.0478(7) -0.0049(6) -0.0090(5) 0.0092(6)
N5 0.030(4) 0.020(6) 0.029(4) -0.002(4) 0.007(3) 0.004(4)
N3 0.024(4) 0.030(7) 0.021(4) 0.001(4) 0.008(3) 0.001(4)
N4 0.029(4) 0.016(6) 0.023(4) 0.003(4) 0.003(3) 0.003(3)
O2 0.054(5) 0.043(7) 0.034(4) 0.003(4) -0.005(3) -0.014(4)
N1 0.035(4) 0.028(7) 0.021(4) 0.000(4) 0.005(3) -0.002(4)
C3 0.035(6) 0.038(9) 0.027(6) 0.000(5) -0.001(4) -0.012(5)
O1 0.067(5) 0.068(7) 0.020(4) 0.003(4) -0.007(3) -0.007(4)
N6 0.021(4) 0.043(7) 0.025(4) 0.004(4) 0.004(3) -0.006(4)
N2 0.020(4) 0.030(6) 0.027(4) -0.002(4) 0.002(3) 0.002(4)
C2 0.046(6) 0.042(9) 0.019(5) 0.006(5) 0.001(4) 0.013(6)
C1 0.043(6) 0.029(8) 0.030(5) 0.002(5) 0.011(4) -0.001(5)
C11 0.056(7) 0.028(9) 0.030(6) -0.008(5) 0.005(4) -0.005(5)
C14 0.020(5) 0.040(8) 0.019(5) 0.010(5) 0.003(4) 0.007(4)
C19 0.029(5) 0.031(8) 0.030(5) 0.001(5) 0.018(4) -0.004(5)
C17 0.018(5) 0.046(9) 0.037(6) -0.010(6) -0.003(4) -0.002(5)
C20 0.044(6) 0.035(9) 0.043(6) 0.010(6) 0.021(5) -0.008(5)
C5 0.055(7) 0.015(7) 0.030(6) 0.006(5) 0.013(5) 0.015(5)
C15 0.043(6) 0.043(9) 0.029(6) -0.002(5) -0.003(4) 0.003(5)
C6 0.044(7) 0.068(11) 0.033(6) -0.001(6) 0.017(5) -0.009(6)
C12 0.028(5) 0.035(9) 0.026(5) -0.003(5) 0.011(4) -0.004(5)
C22 0.031(6) 0.039(9) 0.040(6) 0.000(5) 0.008(4) -0.006(5)
C23 0.041(6) 0.049(10) 0.030(6) -0.002(5) 0.008(4) 0.002(5)
C8 0.018(5) 0.062(10) 0.034(6) -0.010(6) 0.007(4) -0.001(5)
C16 0.022(5) 0.050(10) 0.047(6) -0.003(6) -0.005(4) 0.001(5)
C18 0.024(6) 0.037(9) 0.051(7) -0.005(6) 0.007(5) -0.003(5)
C24 0.037(6) 0.040(9) 0.048(7) 0.015(6) 0.007(5) -0.001(5)
C21 0.037(6) 0.036(8) 0.030(6) 0.001(5) 0.004(4) 0.002(5)
C9 0.027(5) 0.030(8) 0.039(6) -0.008(5) 0.001(4) -0.007(5)
C13 0.030(5) 0.039(9) 0.018(5) -0.002(5) 0.004(4) -0.005(5)
C27 0.044(7) 0.065(12) 0.065(8) 0.020(7) -0.016(5) -0.002(6)
B1 0.034(6) 0.027(9) 0.017(5) -0.003(5) 0.000(4) 0.007(5)
C4 0.053(7) 0.046(10) 0.041(7) 0.007(6) 0.015(5) -0.003(6)
C7 0.028(5) 0.050(10) 0.022(5) -0.002(5) 0.000(4) -0.007(5)
C26 0.035(6) 0.043(9) 0.051(7) -0.002(6) 0.022(5) 0.006(6)
C25 0.021(5) 0.053(9) 0.050(7) 0.001(6) 0.008(5) 0.000(5)
C10 0.040(6) 0.033(9) 0.058(7) -0.005(6) 0.007(5) 0.008(5)

loop_
_atom_type_symbol
_atom_type_description
_atom_type_scat_dispersion_real
_atom_type_scat_dispersion_imag
_atom_type_scat_source
C C 0.0033 0.0016 'International Tables Vol C Tables 4.2.6.8 and 6.1.1.4'
H H 0.0000 0.0000 'International Tables Vol C Tables 4.2.6.8 and 6.1.1.4'
B B 0.0013 0.0007 'International Tables Vol C Tables 4.2.6.8 and 6.1.1.4'
N N 0.0061 0.0033 'International Tables Vol C Tables 4.2.6.8 and 6.1.1.4'
O O 0.0106 0.0060 'International Tables Vol C Tables 4.2.6.8 and 6.1.1.4'
Se Se -0.0929 2.2259 'International Tables Vol C Tables 4.2.6.8 and 6.1.1.4'
W W -0.8490 6.8722 'International Tables Vol C Tables 4.2.6.8 and 6.1.1.4'

loop_
_geom_angle_atom_site_label_1
_geom_angle_atom_site_label_2
_geom_angle_atom_site_label_3
_geom_angle
C1 W1 C2 81.6(4)
C1 W1 C3 84.0(4)
C2 W1 C3 87.1(4)
C1 W1 N5 103.4(4)
C2 W1 N5 174.9(4)
C3 W1 N5 94.4(3)
C1 W1 N3 104.1(3)
C2 W1 N3 94.4(3)
C3 W1 N3 171.9(4)
N5 W1 N3 83.3(3)
C1 W1 N1 173.5(3)
C2 W1 N1 94.5(4)
C3 W1 N1 90.6(3)
N5 W1 N1 80.7(3)
N3 W1 N1 81.3(3)
C4 Se1 C1 97.0(5)
C17 N5 N6 105.8(8)
C17 N5 W1 132.1(7)
N6 N5 W1 121.7(5)
C12 N3 N4 106.3(7)
C12 N3 W1 132.9(8)
N4 N3 W1 120.8(6)
C14 N4 N3 109.7(8)
C14 N4 B1 130.3(9)
N3 N4 B1 120.0(7)
C7 N1 N2 106.8(8)
C7 N1 W1 133.4(7)
N2 N1 W1 119.8(5)
O1 C3 W1 178.9(9)
C19 N6 N5 110.2(7)
C19 N6 B1 131.0(9)
N5 N6 B1 118.8(8)
C9 N2 N1 109.9(7)
C9 N2 B1 130.7(9)
N1 N2 B1 119.4(8)
O2 C2 W1 178.0(9)
W1 C1 Se1 169.6(5)
C12 C11 H11A 109.5
C12 C11 H11B 109.5
H11A C11 H11B 109.5
C12 C11 H11C 109.5
H11A C11 H11C 109.5
H11B C11 H11C 109.5
C13 C14 N4 108.3(9)
C13 C14 C15 130.2(9)
N4 C14 C15 121.6(10)
N6 C19 C18 108.0(10)
N6 C19 C20 121.4(8)
C18 C19 C20 130.7(9)
N5 C17 C18 109.5(9)
N5 C17 C16 121.3(10)
C18 C17 C16 129.2(9)
C19 C20 H20A 109.5
C19 C20 H20B 109.5
H20A C20 H20B 109.5
C19 C20 H20C 109.5
H20A C20 H20C 109.5
H20B C20 H20C 109.5
C4 C5 C21 175.1(12)
C14 C15 H15A 109.5
C14 C15 H15B 109.5
H15A C15 H15B 109.5
C14 C15 H15C 109.5
H15A C15 H15C 109.5
H15B C15 H15C 109.5
C7 C6 H6A 109.5
C7 C6 H6B 109.5
H6A C6 H6B 109.5
C7 C6 H6C 109.5
H6A C6 H6C 109.5
H6B C6 H6C 109.5
N3 C12 C13 108.8(10)
N3 C12 C11 121.7(9)
C13 C12 C11 129.5(10)
C21 C22 C23 120.3(9)
C21 C22 H22 119.8
C23 C22 H22 119.8
C24 C23 C22 121.5(10)
C24 C23 H23 119.3
C22 C23 H23 119.3
C9 C8 C7 108.0(9)
C9 C8 H8 126.0
C7 C8 H8 126.0
C17 C16 H16A 109.5
C17 C16 H16B 109.5
H16A C16 H16B 109.5
C17 C16 H16C 109.5
H16A C16 H16C 109.5
H16B C16 H16C 109.5
C19 C18 C17 106.5(9)
C19 C18 H18 126.8
C17 C18 H18 126.8
C23 C24 C25 117.5(10)
C23 C24 C27 121.4(10)
C25 C24 C27 121.1(9)
C22 C21 C26 118.3(9)
C22 C21 C5 120.9(9)
C26 C21 C5 120.8(9)
N2 C9 C8 106.9(10)
N2 C9 C10 122.8(9)
C8 C9 C10 130.3(10)
C14 C13 C12 106.9(8)
C14 C13 H13 126.5
C12 C13 H13 126.5
C24 C27 H27A 109.5
C24 C27 H27B 109.5
H27A C27 H27B 109.5
C24 C27 H27C 109.5
H27A C27 H27C 109.5
H27B C27 H27C 109.5
N6 B1 N4 109.4(8)
N6 B1 N2 110.3(7)
N4 B1 N2 108.9(8)
N6 B1 H1 109.4
N4 B1 H1 109.4
N2 B1 H1 109.4
C5 C4 Se1 174.6(11)
N1 C7 C8 108.4(9)
N1 C7 C6 122.5(10)
C8 C7 C6 129.0(9)
C25 C26 C21 120.7(9)
C25 C26 H26 119.7
C21 C26 H26 119.7
C26 C25 C24 121.6(9)
C26 C25 H25 119.2
C24 C25 H25 119.2
C9 C10 H10A 109.5
C9 C10 H10B 109.5
H10A C10 H10B 109.5
C9 C10 H10C 109.5
H10A C10 H10C 109.5
H10B C10 H10C 109.5

loop_
_geom_bond_atom_site_label_1
_geom_bond_atom_site_label_2
_geom_bond_distance
W1 C1 1.822(10)
W1 C2 2.007(13)
W1 C3 2.010(9)
W1 N5 2.217(8)
W1 N3 2.228(7)
W1 N1 2.272(8)
Se1 C4 1.843(12)
Se1 C1 1.881(10)
N5 C17 1.355(11)
N5 N6 1.367(11)
N3 C12 1.352(12)
N3 N4 1.361(11)
N4 C14 1.353(10)
N4 B1 1.537(13)
O2 C2 1.208(13)
N1 C7 1.360(11)
N1 N2 1.372(11)
C3 O1 1.135(10)
N6 C19 1.336(12)
N6 B1 1.533(11)
N2 C9 1.354(12)
N2 B1 1.557(11)
C11 C12 1.481(14)
C11 H11A 0.9600
C11 H11B 0.9600
C11 H11C 0.9600
C14 C13 1.342(14)
C14 C15 1.499(14)
C19 C18 1.368(13)
C19 C20 1.503(14)
C17 C18 1.374(15)
C17 C16 1.518(14)
C20 H20A 0.9600
C20 H20B 0.9600
C20 H20C 0.9600
C5 C4 1.206(14)
C5 C21 1.417(14)
C15 H15A 0.9600
C15 H15B 0.9600
C15 H15C 0.9600
C6 C7 1.476(15)
C6 H6A 0.9600
C6 H6B 0.9600
C6 H6C 0.9600
C12 C13 1.392(14)
C22 C21 1.375(13)
C22 C23 1.379(13)
C22 H22 0.9300
C23 C24 1.371(13)
C23 H23 0.9300
C8 C9 1.374(13)
C8 C7 1.377(15)
C8 H8 0.9300
C16 H16A 0.9600
C16 H16B 0.9600
C16 H16C 0.9600
C18 H18 0.9300
C24 C25 1.382(14)
C24 C27 1.507(14)
C21 C26 1.385(12)
C9 C10 1.478(14)
C13 H13 0.9300
C27 H27A 0.9600
C27 H27B 0.9600
C27 H27C 0.9600
B1 H1 0.9800
C26 C25 1.357(14)
C26 H26 0.9300
C25 H25 0.9300
C10 H10A 0.9600
C10 H10B 0.9600
C10 H10C 0.9600
